data_8105160
loop_
_publ_author_name
'Xin, Wang'
'Shuli, Li'
'Liguo, Yang'
'Dayong, Tian'
'Yongsheng, Niu'

_publ_section_title
;
 The crystal structure of
 (E)-5-chloro-2-hydroxy-N&#x2032;-(2-hydroxy-4-methoxybenzylidene)benzohydrazide,
 C15H13ClN2O4
;
_journal_issue 3
_journal_name_full 'Zeitschrift f\"ur Kristallographie - New Crystal Structures'
_journal_page_first 523
_journal_page_last 525
_journal_paper_doi 10.1515/ncrs-2019-0734
_journal_volume 235
_journal_year 2020
_chemical_formula_sum 'C15 H13 Cl N2 O4'
_chemical_formula_weight 320.72
_space_group_crystal_system monoclinic
_space_group_IT_number 14
_space_group_name_Hall '-P 2ybc'
_space_group_name_H-M_alt 'P 1 21/c 1'
_atom_sites_solution_hydrogens geom
_audit_creation_method SHELXL-2014/7
_cell_angle_alpha 90
_cell_angle_beta 112.87
_cell_angle_gamma 90
_cell_formula_units_Z 4
_cell_length_a 16.632(2)
_cell_length_b 7.2033(9)
_cell_length_c 12.9261(17)
_cell_measurement_reflns_used 6136
_cell_measurement_temperature 296(2)
_cell_measurement_theta_max 26.87
_cell_measurement_theta_min 2.66
_cell_volume 1426.9(3)
_computing_structure_refinement 'SHELXL-2014/7 (Sheldrick, 2014)'
_diffrn_ambient_temperature 296(2)
_diffrn_measured_fraction_theta_full 0.999
_diffrn_measured_fraction_theta_max 0.989
_diffrn_measurement_device_type 'Bruker APEX-II CCD'
_diffrn_measurement_method '\f and \w scans'
_diffrn_radiation_type MoK\a
_diffrn_radiation_wavelength 0.71073
_diffrn_reflns_av_R_equivalents 0.0283
_diffrn_reflns_av_unetI/netI 0.0224
_diffrn_reflns_Laue_measured_fraction_full 0.999
_diffrn_reflns_Laue_measured_fraction_max 0.989
_diffrn_reflns_limit_h_max 21
_diffrn_reflns_limit_h_min -21
_diffrn_reflns_limit_k_max 9
_diffrn_reflns_limit_k_min -9
_diffrn_reflns_limit_l_max 16
_diffrn_reflns_limit_l_min -16
_diffrn_reflns_number 16118
_diffrn_reflns_point_group_measured_fraction_full 0.999
_diffrn_reflns_point_group_measured_fraction_max 0.989
_diffrn_reflns_theta_full 25.242
_diffrn_reflns_theta_max 27.729
_diffrn_reflns_theta_min 2.658
_exptl_absorpt_coefficient_mu 0.288
_exptl_absorpt_correction_T_max 0.7456
_exptl_absorpt_correction_T_min 0.5360
_exptl_absorpt_correction_type none
_exptl_crystal_colour white
_exptl_crystal_density_diffrn 1.493
_exptl_crystal_description block
_exptl_crystal_F_000 664
_exptl_crystal_size_max 0.08
_exptl_crystal_size_mid 0.06
_exptl_crystal_size_min 0.04
_refine_diff_density_max 0.360
_refine_diff_density_min -0.280
_refine_diff_density_rms 0.042
_refine_ls_extinction_coef .
_refine_ls_extinction_method none
_refine_ls_goodness_of_fit_ref 1.035
_refine_ls_hydrogen_treatment constr
_refine_ls_matrix_type full
_refine_ls_number_parameters 202
_refine_ls_number_reflns 3329
_refine_ls_number_restraints 0
_refine_ls_restrained_S_all 1.035
_refine_ls_R_factor_all 0.0533
_refine_ls_R_factor_gt 0.0409
_refine_ls_shift/su_max 0.000
_refine_ls_shift/su_mean 0.000
_refine_ls_structure_factor_coef Fsqd
_refine_ls_weighting_details 'w=1/[\s^2^(Fo^2^)+(0.0647P)^2^+0.3638P] where P=(Fo^2^+2Fc^2^)/3'
_refine_ls_weighting_scheme calc
_refine_ls_wR_factor_gt 0.1154
_refine_ls_wR_factor_ref 0.1260
_reflns_Friedel_coverage 0.000
_reflns_Friedel_fraction_full .
_reflns_Friedel_fraction_max .
_reflns_number_gt 2608
_reflns_number_total 3329
_reflns_threshold_expression 'I > 2\s(I)'
_cod_data_source_file suppl_ncrs-2019-0734_suppl.cif
_cod_data_source_block 123_a
_cod_original_cell_volume 1427.0(3)
_cod_original_sg_symbol_H-M 'P 21/c'
_cod_database_code 8105160
_shelx_shelxl_version_number 2014/7
_shelx_space_group_comment
;
The symmetry employed for this shelxl refinement is uniquely defined
by the following loop, which should always be used as a source of
symmetry information in preference to the above space-group names.
They are only intended as comments.
;

loop_
_space_group_symop_operation_xyz
'x, y, z'
'-x, y+1/2, -z+1/2'
'-x, -y, -z'
'x, -y-1/2, z-1/2'

loop_
_atom_site_label
_atom_site_type_symbol
_atom_site_fract_x
_atom_site_fract_y
_atom_site_fract_z
_atom_site_U_iso_or_equiv
_atom_site_adp_type
_atom_site_occupancy
_atom_site_site_symmetry_order
_atom_site_calc_flag
_atom_site_refinement_flags_posn
_atom_site_refinement_flags_adp
_atom_site_refinement_flags_occupancy
_atom_site_disorder_assembly
_atom_site_disorder_group
Cl1 Cl 0.04256(3) 0.48559(9) 0.19785(4) 0.0736(2) Uani 1 1 d . . . . .
N1 N 0.44313(8) 0.28060(19) 0.41359(10) 0.0413(3) Uani 1 1 d . . . . .
H1 H 0.4514 0.2631 0.3527 0.050 Uiso 1 1 calc R U . . .
O1 O 0.89078(7) 0.0820(2) 0.89053(10) 0.0556(3) Uani 1 1 d . . . . .
C1 C 0.89702(12) 0.1094(3) 1.00140(15) 0.0619(5) Uani 1 1 d . . . . .
H1A H 0.8804 0.2344 1.0096 0.093 Uiso 1 1 calc R U . . .
H1B H 0.9560 0.0882 1.0528 0.093 Uiso 1 1 calc R U . . .
H1C H 0.8589 0.0243 1.0172 0.093 Uiso 1 1 calc R U . . .
O2 O 0.58815(7) 0.2280(2) 0.73958(10) 0.0575(4) Uani 1 1 d . . . . .
H2 H 0.5472 0.2414 0.6790 0.086 Uiso 1 1 calc R U . . .
N2 N 0.51065(8) 0.25111(19) 0.51683(10) 0.0402(3) Uani 1 1 d . . . . .
C2 C 0.81249(10) 0.1099(2) 0.80400(13) 0.0414(3) Uani 1 1 d . . . . .
O3 O 0.35144(8) 0.36938(19) 0.49349(8) 0.0506(3) Uani 1 1 d . . . . .
C3 C 0.81304(11) 0.0923(3) 0.69732(14) 0.0479(4) Uani 1 1 d . . . . .
H3 H 0.8643 0.0609 0.6885 0.057 Uiso 1 1 calc R U . . .
C4 C 0.73774(11) 0.1216(2) 0.60519(13) 0.0449(4) Uani 1 1 d . . . . .
H4 H 0.7389 0.1099 0.5341 0.054 Uiso 1 1 calc R U . . .
O4 O 0.37832(7) 0.26592(19) 0.19203(9) 0.0493(3) Uani 1 1 d . . . . .
H4A H 0.3720 0.2315 0.1289 0.074 Uiso 1 1 calc R U . . .
C5 C 0.65970(10) 0.1681(2) 0.61405(12) 0.0368(3) Uani 1 1 d . . . . .
C6 C 0.66038(9) 0.1833(2) 0.72224(12) 0.0386(3) Uani 1 1 d . . . . .
C7 C 0.73652(10) 0.1529(2) 0.81666(13) 0.0418(4) Uani 1 1 d . . . . .
H7 H 0.7358 0.1616 0.8881 0.050 Uiso 1 1 calc R U . . .
C8 C 0.58319(10) 0.2030(2) 0.51312(12) 0.0406(3) Uani 1 1 d . . . . .
H8 H 0.5871 0.1900 0.4436 0.049 Uiso 1 1 calc R U . . .
C9 C 0.36536(10) 0.3362(2) 0.40889(11) 0.0367(3) Uani 1 1 d . . . . .
C10 C 0.29387(9) 0.3547(2) 0.29488(11) 0.0344(3) Uani 1 1 d . . . . .
C11 C 0.30008(9) 0.3148(2) 0.19265(12) 0.0369(3) Uani 1 1 d . . . . .
C12 C 0.22591(11) 0.3265(2) 0.09316(12) 0.0429(4) Uani 1 1 d . . . . .
H12 H 0.2304 0.2998 0.0252 0.052 Uiso 1 1 calc R U . . .
C13 C 0.14659(10) 0.3766(2) 0.09375(13) 0.0460(4) Uani 1 1 d . . . . .
H13 H 0.0973 0.3820 0.0272 0.055 Uiso 1 1 calc R U . . .
C14 C 0.14129(10) 0.4187(2) 0.19461(13) 0.0437(4) Uani 1 1 d . . . . .
C15 C 0.21367(10) 0.4080(2) 0.29366(12) 0.0405(3) Uani 1 1 d . . . . .
H15 H 0.2085 0.4372 0.3609 0.049 Uiso 1 1 calc R U . . .

loop_
_atom_site_aniso_label
_atom_site_aniso_U_11
_atom_site_aniso_U_22
_atom_site_aniso_U_33
_atom_site_aniso_U_23
_atom_site_aniso_U_13
_atom_site_aniso_U_12
Cl1 0.0371(2) 0.1163(5) 0.0647(3) -0.0097(3) 0.0170(2) 0.0059(2)
N1 0.0394(7) 0.0568(8) 0.0254(6) -0.0019(5) 0.0101(5) -0.0017(6)
O1 0.0365(6) 0.0787(9) 0.0476(7) 0.0089(6) 0.0117(5) 0.0085(6)
C1 0.0470(10) 0.0854(14) 0.0428(9) -0.0006(9) 0.0060(7) 0.0052(9)
O2 0.0395(6) 0.0977(10) 0.0368(6) -0.0004(6) 0.0165(5) 0.0146(6)
N2 0.0392(6) 0.0473(8) 0.0291(6) 0.0001(5) 0.0079(5) -0.0021(5)
C2 0.0363(7) 0.0440(9) 0.0420(8) 0.0046(6) 0.0131(6) 0.0010(6)
O3 0.0506(6) 0.0758(8) 0.0281(5) 0.0035(5) 0.0183(5) 0.0014(6)
C3 0.0405(8) 0.0584(10) 0.0502(9) 0.0059(8) 0.0235(7) 0.0079(7)
C4 0.0485(9) 0.0534(10) 0.0388(8) 0.0008(7) 0.0236(7) 0.0037(7)
O4 0.0413(6) 0.0783(8) 0.0296(5) -0.0089(5) 0.0152(4) 0.0011(6)
C5 0.0394(7) 0.0372(8) 0.0335(7) -0.0009(6) 0.0137(6) -0.0021(6)
C6 0.0354(7) 0.0447(8) 0.0367(7) -0.0011(6) 0.0151(6) 0.0012(6)
C7 0.0395(8) 0.0508(9) 0.0347(7) 0.0001(6) 0.0140(6) 0.0013(7)
C8 0.0440(8) 0.0460(9) 0.0315(7) -0.0014(6) 0.0143(6) -0.0032(7)
C9 0.0415(8) 0.0422(8) 0.0261(6) 0.0015(6) 0.0129(6) -0.0066(6)
C10 0.0379(7) 0.0381(8) 0.0274(6) 0.0005(5) 0.0129(5) -0.0055(6)
C11 0.0389(7) 0.0418(8) 0.0304(7) -0.0015(6) 0.0139(6) -0.0045(6)
C12 0.0499(9) 0.0500(9) 0.0277(7) -0.0020(6) 0.0137(6) -0.0036(7)
C13 0.0425(8) 0.0530(10) 0.0345(7) 0.0011(7) 0.0062(6) -0.0017(7)
C14 0.0371(8) 0.0507(9) 0.0425(8) 0.0002(7) 0.0145(6) -0.0033(7)
C15 0.0419(8) 0.0484(9) 0.0333(7) -0.0007(6) 0.0167(6) -0.0045(7)

loop_
_atom_type_symbol
_atom_type_description
_atom_type_scat_dispersion_real
_atom_type_scat_dispersion_imag
_atom_type_scat_source
C C 0.0033 0.0016 'International Tables Vol C Tables 4.2.6.8 and 6.1.1.4'
H H 0.0000 0.0000 'International Tables Vol C Tables 4.2.6.8 and 6.1.1.4'
N N 0.0061 0.0033 'International Tables Vol C Tables 4.2.6.8 and 6.1.1.4'
O O 0.0106 0.0060 'International Tables Vol C Tables 4.2.6.8 and 6.1.1.4'
Cl Cl 0.1484 0.1585 'International Tables Vol C Tables 4.2.6.8 and 6.1.1.4'

loop_
_geom_angle_atom_site_label_1
_geom_angle_atom_site_label_2
_geom_angle_atom_site_label_3
_geom_angle
_geom_angle_site_symmetry_1
_geom_angle_site_symmetry_3
C9 N1 N2 119.92(12) . .
C9 N1 H1 120.0 . .
N2 N1 H1 120.0 . .
C2 O1 C1 118.90(13) . .
O1 C1 H1A 109.5 . .
O1 C1 H1B 109.5 . .
H1A C1 H1B 109.5 . .
O1 C1 H1C 109.5 . .
H1A C1 H1C 109.5 . .
H1B C1 H1C 109.5 . .
C6 O2 H2 109.5 . .
C8 N2 N1 115.48(12) . .
O1 C2 C7 124.52(14) . .
O1 C2 C3 115.40(14) . .
C7 C2 C3 120.08(14) . .
C4 C3 C2 119.56(15) . .
C4 C3 H3 120.2 . .
C2 C3 H3 120.2 . .
C3 C4 C5 122.31(14) . .
C3 C4 H4 118.8 . .
C5 C4 H4 118.8 . .
C11 O4 H4A 109.5 . .
C4 C5 C6 117.20(13) . .
C4 C5 C8 119.37(13) . .
C6 C5 C8 123.41(14) . .
O2 C6 C7 117.31(13) . .
O2 C6 C5 121.67(13) . .
C7 C6 C5 121.02(14) . .
C2 C7 C6 119.82(14) . .
C2 C7 H7 120.1 . .
C6 C7 H7 120.1 . .
N2 C8 C5 121.81(14) . .
N2 C8 H8 119.1 . .
C5 C8 H8 119.1 . .
O3 C9 N1 122.28(13) . .
O3 C9 C10 120.50(14) . .
N1 C9 C10 117.21(12) . .
C15 C10 C11 118.22(13) . .
C15 C10 C9 115.46(12) . .
C11 C10 C9 126.24(13) . .
O4 C11 C10 119.04(12) . .
O4 C11 C12 121.23(13) . .
C10 C11 C12 119.72(14) . .
C13 C12 C11 121.24(14) . .
C13 C12 H12 119.4 . .
C11 C12 H12 119.4 . .
C12 C13 C14 118.69(14) . .
C12 C13 H13 120.7 . .
C14 C13 H13 120.7 . .
C13 C14 C15 120.97(15) . .
C13 C14 Cl1 119.77(12) . .
C15 C14 Cl1 119.26(12) . .
C14 C15 C10 121.14(14) . .
C14 C15 H15 119.4 . .
C10 C15 H15 119.4 . .

loop_
_geom_bond_atom_site_label_1
_geom_bond_atom_site_label_2
_geom_bond_distance
_geom_bond_site_symmetry_2
Cl1 C14 1.7275(16) .
N1 C9 1.3328(19) .
N1 N2 1.3865(17) .
N1 H1 0.8600 .
O1 C2 1.3621(18) .
O1 C1 1.410(2) .
C1 H1A 0.9600 .
C1 H1B 0.9600 .
C1 H1C 0.9600 .
O2 C6 1.3440(18) .
O2 H2 0.8200 .
N2 C8 1.274(2) .
C2 C7 1.371(2) .
C2 C3 1.388(2) .
O3 C9 1.2262(17) .
C3 C4 1.368(2) .
C3 H3 0.9300 .
C4 C5 1.388(2) .
C4 H4 0.9300 .
O4 C11 1.3512(18) .
O4 H4A 0.8200 .
C5 C6 1.398(2) .
C5 C8 1.447(2) .
C6 C7 1.393(2) .
C7 H7 0.9300 .
C8 H8 0.9300 .
C9 C10 1.4972(19) .
C10 C15 1.382(2) .
C10 C11 1.3949(19) .
C11 C12 1.396(2) .
C12 C13 1.371(2) .
C12 H12 0.9300 .
C13 C14 1.374(2) .
C13 H13 0.9300 .
C14 C15 1.377(2) .
C15 H15 0.9300 .
